data_7013792
loop_
_publ_author_name
'Oakley, Sarah H.'
'Soria, Delia B.'
'Coles, Martyn P.'
'Hitchcock, Peter B.'

_publ_section_title
;
 Structural diversity in the coordination of amidines and guanidines to
 monovalent metal halides.
;
_journal_issue 4
_journal_name_full 'Dalton transactions (Cambridge, England : 2003)'
_journal_page_first 537
_journal_page_last 546
_journal_paper_doi 10.1039/b314707j
_journal_year 2004
_chemical_compound_source 'synthesis as described'
_chemical_formula_moiety 'C50 H56 Br2 Cu2 N6 P2'
_chemical_formula_sum 'C50 H56 Br2 Cu2 N6 P2'
_chemical_formula_weight 1089.85
_chemical_name_common '[{CuBr(PPh3)(C7H13N3)}2]'
_chemical_name_systematic
;
?
;
_space_group_IT_number 2
_symmetry_cell_setting triclinic
_symmetry_Int_Tables_number 2
_symmetry_space_group_name_Hall '-P 1'
_symmetry_space_group_name_H-M 'P -1'
_atom_sites_solution_hydrogens geom
_atom_sites_solution_primary direct
_atom_sites_solution_secondary difmap
_audit_conform_dict_location ftp://ftp.iucr.org/pub/cif_core.dic
_audit_conform_dict_name cif_core.dic
_audit_conform_dict_version 2.2
_audit_creation_date 2002-11-20T11:33:54-00:00
_audit_creation_method 'WinGX routine CIF_UPDATE'
_cell_angle_alpha 74.402(1)
_cell_angle_beta 73.373(1)
_cell_angle_gamma 89.615(1)
_cell_formula_units_Z 1
_cell_length_a 9.6014(2)
_cell_length_b 11.2158(2)
_cell_length_c 12.0457(2)
_cell_measurement_reflns_used 9737
_cell_measurement_temperature 223(2)
_cell_measurement_theta_max 27.878
_cell_measurement_theta_min 3.705
_cell_measurement_wavelength 0.71073
_cell_volume 1193.69(4)
_computing_cell_refinement 'HKL Scalepack (Otwinowski & Minor 1997)'
_computing_data_collection 'Collect (Nonius BV, 1997-2000)'
_computing_data_reduction 'HKL Denzo and Scalepack (Otwinowski & Minor 1997)'
_computing_molecular_graphics 'Ortep-3 for Windows (Farrugia, 1997)'
_computing_publication_material 'WinGX publication routines (Farrugia, 1999)'
_computing_structure_refinement 'SHELXL-97 (Sheldrick, 1997)'
_computing_structure_solution 'SHELXS-97 (Sheldrick, 1997)'
_diffrn_ambient_temperature 223(2)
_diffrn_measured_fraction_theta_full 0.991
_diffrn_measured_fraction_theta_max 0.991
_diffrn_measurement_device '95mm CCD camera on \k-goniostat'
_diffrn_measurement_device_type KappaCCD
_diffrn_measurement_method CCD
_diffrn_radiation_monochromator graphite
_diffrn_radiation_probe x-ray
_diffrn_radiation_type MoK\a
_diffrn_radiation_wavelength 0.71073
_diffrn_reflns_av_R_equivalents 0.0392
_diffrn_reflns_av_unetI/netI 0.0366
_diffrn_reflns_limit_h_max 12
_diffrn_reflns_limit_h_min -12
_diffrn_reflns_limit_k_max 14
_diffrn_reflns_limit_k_min -14
_diffrn_reflns_limit_l_max 14
_diffrn_reflns_limit_l_min -15
_diffrn_reflns_number 15808
_diffrn_reflns_theta_full 27.88
_diffrn_reflns_theta_max 27.88
_diffrn_reflns_theta_min 3.72
_exptl_absorpt_coefficient_mu 2.673
_exptl_absorpt_correction_T_max 0.5573
_exptl_absorpt_correction_T_min 0.501
_exptl_absorpt_correction_type multi-scan
_exptl_absorpt_process_details
;
[c.f. r.h. blessing, acta cryst. (1995), a51, 33-38]
;
_exptl_crystal_colour colourless
_exptl_crystal_density_diffrn 1.516
_exptl_crystal_density_method 'not measured'
_exptl_crystal_description prism
_exptl_crystal_F_000 556
_exptl_crystal_size_max 0.3
_exptl_crystal_size_mid 0.2
_exptl_crystal_size_min 0.2
_refine_diff_density_max 0.579
_refine_diff_density_min -0.431
_refine_diff_density_rms 0.064
_refine_ls_extinction_method none
_refine_ls_goodness_of_fit_ref 1.045
_refine_ls_hydrogen_treatment 'H on N3 refined; others riding'
_refine_ls_matrix_type full
_refine_ls_number_parameters 284
_refine_ls_number_reflns 5659
_refine_ls_number_restraints 0
_refine_ls_restrained_S_all 1.045
_refine_ls_R_factor_all 0.0434
_refine_ls_R_factor_gt 0.0323
_refine_ls_shift/su_max 0
_refine_ls_shift/su_mean 0
_refine_ls_structure_factor_coef Fsqd
_refine_ls_weighting_details 'calc w=1/[\s^2^(Fo^2^)+(0.0176P)^2^+1.0751P] where P=(Fo^2^+2Fc^2^)/3'
_refine_ls_weighting_scheme calc
_refine_ls_wR_factor_gt 0.0673
_refine_ls_wR_factor_ref 0.0715
_reflns_number_gt 4793
_reflns_number_total 5659
_reflns_threshold_expression >2sigma(I)
_cod_data_source_file b314707j.txt
_cod_data_source_block nov2602
_cod_original_sg_symbol_H-M P-1
_cod_database_code 7013792

loop_
_symmetry_equiv_pos_as_xyz
'x, y, z'
'-x, -y, -z'

loop_
_atom_site_label
_atom_site_type_symbol
_atom_site_fract_x
_atom_site_fract_y
_atom_site_fract_z
_atom_site_U_iso_or_equiv
_atom_site_adp_type
_atom_site_occupancy
_atom_site_symmetry_multiplicity
_atom_site_calc_flag
_atom_site_refinement_flags
_atom_site_disorder_assembly
_atom_site_disorder_group
Cu Cu -0.13198(3) -0.01648(2) 0.11522(2) 0.02849(8) Uani 1 1 d . . .
Br Br 0.14051(2) 0.02817(2) 0.08937(2) 0.03252(7) Uani 1 1 d . . .
P P -0.20197(6) -0.19423(5) 0.25767(5) 0.02331(12) Uani 1 1 d . . .
N1 N -0.2184(2) 0.13478(17) 0.15982(17) 0.0285(4) Uani 1 1 d . . .
N2 N -0.3948(2) 0.28251(18) 0.17365(19) 0.0350(5) Uani 1 1 d . . .
N3 N -0.3819(3) 0.1517(2) 0.0517(2) 0.0412(5) Uani 1 1 d . . .
H3 H -0.332(4) 0.108(3) 0.021(3) 0.053(10) Uiso 1 1 d . . .
C1 C -0.3268(2) 0.1912(2) 0.1293(2) 0.0278(5) Uani 1 1 d . . .
C2 C -0.1601(3) 0.1761(3) 0.2442(2) 0.0384(6) Uani 1 1 d . . .
H2A H -0.0803 0.2403 0.1986 0.046 Uiso 1 1 calc R . .
H2B H -0.12 0.106 0.2905 0.046 Uiso 1 1 calc R . .
C3 C -0.2746(3) 0.2273(3) 0.3301(2) 0.0428(6) Uani 1 1 d . . .
H3A H -0.3484 0.1608 0.3835 0.051 Uiso 1 1 calc R . .
H3B H -0.2298 0.261 0.3799 0.051 Uiso 1 1 calc R . .
C4 C -0.3446(3) 0.3277(3) 0.2593(3) 0.0436(6) Uani 1 1 d . . .
H4A H -0.4274 0.3541 0.3144 0.052 Uiso 1 1 calc R . .
H4B H -0.2742 0.3997 0.2158 0.052 Uiso 1 1 calc R . .
C5 C -0.4950(3) 0.3586(3) 0.1200(3) 0.0538(8) Uani 1 1 d . . .
H5A H -0.4401 0.4316 0.0577 0.065 Uiso 1 1 calc R . .
H5B H -0.5651 0.3877 0.1822 0.065 Uiso 1 1 calc R . .
C6 C -0.5757(4) 0.2896(3) 0.0651(3) 0.0624(9) Uani 1 1 d . . .
H6A H -0.6499 0.2304 0.1293 0.075 Uiso 1 1 calc R . .
H6B H -0.6257 0.3481 0.016 0.075 Uiso 1 1 calc R . .
C7 C -0.4789(4) 0.2234(4) -0.0095(3) 0.0638(9) Uani 1 1 d . . .
H7A H -0.4205 0.2831 -0.0839 0.077 Uiso 1 1 calc R . .
H7B H -0.537 0.1673 -0.0318 0.077 Uiso 1 1 calc R . .
C8 C -0.3930(2) -0.2494(2) 0.29368(19) 0.0256(4) Uani 1 1 d . . .
C9 C -0.4920(3) -0.1598(2) 0.2782(2) 0.0349(5) Uani 1 1 d . . .
H9 H -0.4587 -0.0754 0.2479 0.042 Uiso 1 1 calc R . .
C10 C -0.6394(3) -0.1939(3) 0.3070(3) 0.0456(7) Uani 1 1 d . . .
H10 H -0.7056 -0.1326 0.2977 0.055 Uiso 1 1 calc R . .
C11 C -0.6890(3) -0.3174(3) 0.3494(3) 0.0464(7) Uani 1 1 d . . .
H11 H -0.7889 -0.3404 0.3684 0.056 Uiso 1 1 calc R . .
C12 C -0.5923(3) -0.4071(3) 0.3638(3) 0.0456(7) Uani 1 1 d . . .
H12 H -0.626 -0.4914 0.3921 0.055 Uiso 1 1 calc R . .
C13 C -0.4446(3) -0.3734(2) 0.3366(2) 0.0364(5) Uani 1 1 d . . .
H13 H -0.3792 -0.4353 0.3474 0.044 Uiso 1 1 calc R . .
C14 C -0.0971(2) -0.3281(2) 0.2417(2) 0.0285(5) Uani 1 1 d . . .
C15 C -0.0187(3) -0.3300(2) 0.1260(2) 0.0426(6) Uani 1 1 d . . .
H15 H -0.0229 -0.2647 0.0594 0.051 Uiso 1 1 calc R . .
C16 C 0.0663(3) -0.4286(3) 0.1080(3) 0.0564(8) Uani 1 1 d . . .
H16 H 0.1178 -0.4302 0.0293 0.068 Uiso 1 1 calc R . .
C17 C 0.0746(3) -0.5236(3) 0.2056(3) 0.0544(8) Uani 1 1 d . . .
H17 H 0.1326 -0.5894 0.1934 0.065 Uiso 1 1 calc R . .
C18 C -0.0015(3) -0.5221(2) 0.3203(3) 0.0471(7) Uani 1 1 d . . .
H18 H 0.0046 -0.5869 0.3866 0.056 Uiso 1 1 calc R . .
C19 C -0.0874(3) -0.4253(2) 0.3389(2) 0.0352(5) Uani 1 1 d . . .
H19 H -0.1397 -0.4253 0.4178 0.042 Uiso 1 1 calc R . .
C20 C -0.1920(2) -0.1787(2) 0.40265(19) 0.0265(4) Uani 1 1 d . . .
C21 C -0.3129(3) -0.1629(3) 0.4919(2) 0.0449(7) Uani 1 1 d . . .
H21 H -0.4063 -0.1675 0.4822 0.054 Uiso 1 1 calc R . .
C22 C -0.2970(3) -0.1402(3) 0.5957(3) 0.0573(8) Uani 1 1 d . . .
H22 H -0.3797 -0.129 0.6554 0.069 Uiso 1 1 calc R . .
C23 C -0.1613(3) -0.1339(3) 0.6117(2) 0.0485(7) Uani 1 1 d . . .
H23 H -0.1513 -0.1201 0.6827 0.058 Uiso 1 1 calc R . .
C24 C -0.0404(3) -0.1478(2) 0.5230(2) 0.0393(6) Uani 1 1 d . . .
H24 H 0.0526 -0.143 0.5334 0.047 Uiso 1 1 calc R . .
C25 C -0.0548(3) -0.1688(2) 0.4187(2) 0.0330(5) Uani 1 1 d . . .
H25 H 0.0288 -0.1764 0.3579 0.04 Uiso 1 1 calc R . .

loop_
_atom_site_aniso_label
_atom_site_aniso_U_11
_atom_site_aniso_U_22
_atom_site_aniso_U_33
_atom_site_aniso_U_23
_atom_site_aniso_U_13
_atom_site_aniso_U_12
Cu 0.03149(15) 0.02544(14) 0.02672(15) -0.00634(11) -0.00668(12) 0.00285(11)
Br 0.02704(12) 0.04764(15) 0.02742(12) -0.01661(10) -0.00927(9) 0.00195(10)
P 0.0216(3) 0.0243(3) 0.0228(3) -0.0057(2) -0.0054(2) 0.0018(2)
N1 0.0306(10) 0.0293(10) 0.0308(10) -0.0126(8) -0.0131(8) 0.0058(8)
N2 0.0351(11) 0.0308(10) 0.0459(12) -0.0154(9) -0.0183(9) 0.0127(9)
N3 0.0435(13) 0.0506(14) 0.0441(13) -0.0247(11) -0.0248(11) 0.0173(11)
C1 0.0283(11) 0.0256(11) 0.0291(11) -0.0063(9) -0.0092(9) 0.0004(9)
C2 0.0376(13) 0.0463(15) 0.0456(15) -0.0263(12) -0.0218(12) 0.0127(11)
C3 0.0438(15) 0.0556(17) 0.0448(15) -0.0317(13) -0.0211(12) 0.0132(13)
C4 0.0409(14) 0.0428(15) 0.0590(18) -0.0302(13) -0.0182(13) 0.0122(12)
C5 0.0540(18) 0.0404(15) 0.078(2) -0.0172(15) -0.0364(17) 0.0199(14)
C6 0.060(2) 0.062(2) 0.081(2) -0.0206(18) -0.0447(19) 0.0244(17)
C7 0.0549(19) 0.097(3) 0.057(2) -0.0333(19) -0.0341(16) 0.0283(19)
C8 0.0244(11) 0.0313(11) 0.0228(10) -0.0093(9) -0.0080(9) 0.0006(9)
C9 0.0286(12) 0.0328(12) 0.0429(14) -0.0086(10) -0.0120(10) 0.0036(10)
C10 0.0272(12) 0.0506(16) 0.0601(18) -0.0148(14) -0.0153(12) 0.0101(12)
C11 0.0237(12) 0.0580(18) 0.0582(18) -0.0208(14) -0.0088(12) -0.0023(12)
C12 0.0314(13) 0.0382(14) 0.0630(18) -0.0161(13) -0.0055(12) -0.0071(11)
C13 0.0301(12) 0.0306(12) 0.0475(15) -0.0129(11) -0.0079(11) 0.0025(10)
C14 0.0222(10) 0.0253(11) 0.0355(12) -0.0084(9) -0.0049(9) 0.0014(9)
C15 0.0445(15) 0.0348(14) 0.0386(14) -0.0095(11) 0.0019(12) 0.0061(11)
C16 0.0482(17) 0.0453(17) 0.062(2) -0.0213(15) 0.0102(14) 0.0084(14)
C17 0.0382(15) 0.0323(14) 0.091(2) -0.0222(15) -0.0117(16) 0.0106(12)
C18 0.0444(15) 0.0286(13) 0.069(2) -0.0081(13) -0.0237(15) 0.0074(12)
C19 0.0350(13) 0.0273(12) 0.0430(14) -0.0064(10) -0.0140(11) 0.0035(10)
C20 0.0276(11) 0.0260(11) 0.0248(11) -0.0038(8) -0.0092(9) -0.0015(9)
C21 0.0289(13) 0.074(2) 0.0318(13) -0.0206(13) -0.0038(10) -0.0063(13)
C22 0.0468(17) 0.094(3) 0.0313(14) -0.0290(16) -0.0008(12) -0.0080(16)
C23 0.0580(18) 0.0582(18) 0.0312(14) -0.0105(12) -0.0177(13) -0.0118(14)
C24 0.0439(14) 0.0371(13) 0.0432(15) -0.0066(11) -0.0268(12) 0.0016(11)
C25 0.0312(12) 0.0344(12) 0.0358(13) -0.0095(10) -0.0138(10) 0.0063(10)

loop_
_atom_type_symbol
_atom_type_description
_atom_type_scat_dispersion_real
_atom_type_scat_dispersion_imag
_atom_type_scat_source
C C 0.0033 0.0016 'International Tables Vol C Tables 4.2.6.8 and 6.1.1.4'
H H 0 0 'International Tables Vol C Tables 4.2.6.8 and 6.1.1.4'
Cu Cu 0.3201 1.2651 'International Tables Vol C Tables 4.2.6.8 and 6.1.1.4'
Br Br -0.2901 2.4595 'International Tables Vol C Tables 4.2.6.8 and 6.1.1.4'
N N 0.0061 0.0033 'International Tables Vol C Tables 4.2.6.8 and 6.1.1.4'
P P 0.1023 0.0942 'International Tables Vol C Tables 4.2.6.8 and 6.1.1.4'

loop_
_geom_angle_atom_site_label_1
_geom_angle_atom_site_label_2
_geom_angle_atom_site_label_3
_geom_angle
_geom_angle_site_symmetry_1
_geom_angle_site_symmetry_3
_geom_angle_publ_flag
N1 Cu P 115.42(6) . . ?
N1 Cu Br 113.69(5) . 2 ?
P Cu Br 113.367(19) . 2 ?
N1 Cu Br 101.70(5) . . ?
P Cu Br 106.136(18) . . ?
Br Cu Br 104.868(11) 2 . ?
Cu Br Cu 75.132(11) 2 . ?
C14 P C20 102.38(10) . . ?
C14 P C8 105.74(10) . . ?
C20 P C8 102.11(10) . . ?
C14 P Cu 118.44(8) . . ?
C20 P Cu 110.82(7) . . ?
C8 P Cu 115.39(7) . . ?
C1 N1 C2 118.07(19) . . ?
C1 N1 Cu 126.72(15) . . ?
C2 N1 Cu 114.96(15) . . ?
C1 N2 C5 122.5(2) . . ?
C1 N2 C4 120.17(19) . . ?
C5 N2 C4 115.8(2) . . ?
C1 N3 C7 122.7(3) . . ?
N1 C1 N2 125.1(2) . . ?
N1 C1 N3 118.0(2) . . ?
N2 C1 N3 116.8(2) . . ?
N1 C2 C3 112.1(2) . . ?
C4 C3 C2 109.2(2) . . ?
N2 C4 C3 110.1(2) . . ?
N2 C5 C6 112.3(2) . . ?
C7 C6 C5 111.5(3) . . ?
C6 C7 N3 112.1(3) . . ?
C13 C8 C9 118.6(2) . . ?
C13 C8 P 124.29(18) . . ?
C9 C8 P 117.11(17) . . ?
C10 C9 C8 120.6(2) . . ?
C11 C10 C9 120.2(2) . . ?
C12 C11 C10 119.8(2) . . ?
C11 C12 C13 120.3(2) . . ?
C8 C13 C12 120.5(2) . . ?
C15 C14 C19 118.6(2) . . ?
C15 C14 P 117.56(18) . . ?
C19 C14 P 123.79(19) . . ?
C14 C15 C16 120.3(3) . . ?
C17 C16 C15 120.0(3) . . ?
C18 C17 C16 120.2(3) . . ?
C17 C18 C19 120.2(3) . . ?
C18 C19 C14 120.7(3) . . ?
C21 C20 C25 118.4(2) . . ?
C21 C20 P 122.96(17) . . ?
C25 C20 P 118.28(18) . . ?
C20 C21 C22 120.4(2) . . ?
C23 C22 C21 120.5(3) . . ?
C22 C23 C24 119.6(2) . . ?
C23 C24 C25 120.4(2) . . ?
C24 C25 C20 120.7(2) . . ?

loop_
_geom_bond_atom_site_label_1
_geom_bond_atom_site_label_2
_geom_bond_distance
_geom_bond_site_symmetry_2
_geom_bond_publ_flag
Cu N1 2.0179(19) . ?
Cu P 2.2111(6) . ?
Cu Br 2.5272(3) 2 ?
Cu Br 2.5807(4) . ?
Br Cu 2.5272(3) 2 ?
P C14 1.825(2) . ?
P C20 1.830(2) . ?
P C8 1.831(2) . ?
N1 C1 1.305(3) . ?
N1 C2 1.465(3) . ?
N2 C1 1.359(3) . ?
N2 C5 1.456(3) . ?
N2 C4 1.457(3) . ?
N3 C1 1.363(3) . ?
N3 C7 1.457(4) . ?
C2 C3 1.506(4) . ?
C3 C4 1.500(4) . ?
C5 C6 1.487(4) . ?
C6 C7 1.447(5) . ?
C8 C13 1.387(3) . ?
C8 C9 1.391(3) . ?
C9 C10 1.387(3) . ?
C10 C11 1.377(4) . ?
C11 C12 1.375(4) . ?
C12 C13 1.391(3) . ?
C14 C15 1.388(3) . ?
C14 C19 1.394(3) . ?
C15 C16 1.396(4) . ?
C16 C17 1.380(5) . ?
C17 C18 1.370(4) . ?
C18 C19 1.387(4) . ?
C20 C21 1.386(3) . ?
C20 C25 1.394(3) . ?
C21 C22 1.389(4) . ?
C22 C23 1.375(4) . ?
C23 C24 1.375(4) . ?
C24 C25 1.384(3) . ?
